data_7003189
loop_
_publ_author_name
'Barnes, Nicholas A.'
'Godfrey, Stephen M.'
'Halton, Ruth T. A.'
'Mushtaq, Imrana'
'Pritchard, Robin G.'

_publ_section_title
;
 The reactions of alkylamino substituted phosphines with I2 and
 (Ph2Se2I2)2: structural features of alkylamino phosphonium cations
;
_journal_issue 10
_journal_name_full 'Dalton Transactions'
_journal_page_first 1346
_journal_page_last 1354
_journal_paper_doi 10.1039/b713640d
_journal_year 2008
_chemical_compound_source 'synthesis as described'
_chemical_formula_moiety 'C18 H30 I1 N2 P1 Se1'
_chemical_formula_sum 'C18 H30 I N2 P Se'
_chemical_formula_weight 511.27
_chemical_name_systematic
;
?
;
_space_group_IT_number 14
_symmetry_cell_setting monoclinic
_symmetry_Int_Tables_number 14
_symmetry_space_group_name_Hall '-P 2ybc'
_symmetry_space_group_name_H-M 'P 1 21/c 1'
_atom_sites_solution_hydrogens geom
_atom_sites_solution_primary direct
_atom_sites_solution_secondary difmap
_audit_conform_dict_location ftp://ftp.iucr.org/pub/cif_core.dic
_audit_conform_dict_name cif_core.dic
_audit_conform_dict_version 2.3
_audit_creation_date 2007-08-17T17:09:47-00:00
_audit_creation_method 'WinGX routine CIF_UPDATE'
_cell_angle_alpha 90
_cell_angle_beta 91.0580(10)
_cell_angle_gamma 90
_cell_formula_units_Z 4
_cell_length_a 12.8871(2)
_cell_length_b 8.1610(2)
_cell_length_c 19.7450(4)
_cell_measurement_reflns_used 12947
_cell_measurement_temperature 150(2)
_cell_measurement_theta_max 27.485
_cell_measurement_theta_min 0.998
_cell_measurement_wavelength 0.71073
_cell_volume 2076.26(7)
_computing_cell_refinement 'HKL Scalepack (Otwinowski & Minor 1997)'
_computing_data_collection 'Collect (Nonius BV, 1997-2000)'
_computing_data_reduction 'HKL Denzo and Scalepack (Otwinowski & Minor 1997)'
_computing_molecular_graphics 'Ortep-3 for Windows (Farrugia, 1997)'
_computing_publication_material 'WinGX publication routines (Farrugia, 1999)'
_computing_structure_refinement 'SHELXL-97 (Sheldrick, 1997)'
_computing_structure_solution 'SHELXS-97 (Sheldrick, 1997)'
_diffrn_ambient_temperature 150(2)
_diffrn_detector_area_resol_mean 9
_diffrn_measured_fraction_theta_full 0.995
_diffrn_measured_fraction_theta_max 0.995
_diffrn_measurement_device '95mm CCD camera on \k-goniostat'
_diffrn_measurement_device_type KappaCCD
_diffrn_measurement_method CCD
_diffrn_radiation_monochromator 'horizonally mounted graphite crystal'
_diffrn_radiation_probe x-ray
_diffrn_radiation_type MoK\a
_diffrn_radiation_wavelength 0.71073
_diffrn_reflns_av_R_equivalents 0.0848
_diffrn_reflns_av_unetI/netI 0.0742
_diffrn_reflns_limit_h_max 16
_diffrn_reflns_limit_h_min -15
_diffrn_reflns_limit_k_max 10
_diffrn_reflns_limit_k_min -10
_diffrn_reflns_limit_l_max 25
_diffrn_reflns_limit_l_min -21
_diffrn_reflns_number 22758
_diffrn_reflns_theta_full 27.4
_diffrn_reflns_theta_max 27.4
_diffrn_reflns_theta_min 2.62
_exptl_absorpt_coefficient_mu 3.374
_exptl_absorpt_correction_T_max 0.6673
_exptl_absorpt_correction_T_min 0.6019
_exptl_absorpt_correction_type multi-scan
_exptl_absorpt_process_details
;
[c.f. r.h. blessing, acta cryst. (1995), a51, 33-38]
;
_exptl_crystal_colour colourless
_exptl_crystal_density_diffrn 1.636
_exptl_crystal_density_method 'not measured'
_exptl_crystal_description block
_exptl_crystal_F_000 1016
_exptl_crystal_size_max 0.15
_exptl_crystal_size_mid 0.15
_exptl_crystal_size_min 0.1
_refine_diff_density_max 0.736
_refine_diff_density_min -0.626
_refine_diff_density_rms 0.141
_refine_ls_extinction_coef 0.00113(14)
_refine_ls_extinction_expression Fc^*^=kFc[1+0.001xFc^2^\l^3^/sin(2\q)]^-1/4^
_refine_ls_extinction_method SHELXL
_refine_ls_goodness_of_fit_ref 1.063
_refine_ls_hydrogen_treatment mixed
_refine_ls_matrix_type full
_refine_ls_number_parameters 329
_refine_ls_number_reflns 4701
_refine_ls_number_restraints 0
_refine_ls_restrained_S_all 1.063
_refine_ls_R_factor_all 0.0865
_refine_ls_R_factor_gt 0.0466
_refine_ls_shift/su_max 0
_refine_ls_shift/su_mean 0
_refine_ls_structure_factor_coef Fsqd
_refine_ls_weighting_details 'calc w=1/[\s^2^(Fo^2^)+(0.0000P)^2^+4.2013P] where P=(Fo^2^+2Fc^2^)/3'
_refine_ls_weighting_scheme calc
_refine_ls_wR_factor_gt 0.0613
_refine_ls_wR_factor_ref 0.0709
_reflns_number_gt 3311
_reflns_number_total 4701
_reflns_threshold_expression >2sigma(I)
_cod_data_source_file b713640d.txt
_cod_data_source_block smg28c
_cod_database_code 7003189

loop_
_symmetry_equiv_pos_as_xyz
'x, y, z'
'-x, y+1/2, -z+1/2'
'-x, -y, -z'
'x, -y-1/2, z-1/2'

loop_
_atom_site_label
_atom_site_type_symbol
_atom_site_fract_x
_atom_site_fract_y
_atom_site_fract_z
_atom_site_U_iso_or_equiv
_atom_site_adp_type
_atom_site_occupancy
_atom_site_symmetry_multiplicity
_atom_site_calc_flag
_atom_site_refinement_flags
_atom_site_disorder_assembly
_atom_site_disorder_group
C2 C 0.2823(4) 0.1896(7) 0.4679(2) 0.0324(12) Uani 1 1 d . . .
C3 C 0.3988(5) 0.1878(8) 0.4822(3) 0.0496(16) Uani 1 1 d . . .
C4 C 0.4452(4) 0.1276(6) 0.4166(3) 0.0427(15) Uani 1 1 d . . .
C5 C 0.3816(4) 0.2152(7) 0.3639(3) 0.0319(12) Uani 1 1 d . . .
C7 C 0.2297(4) 0.4319(6) 0.2604(2) 0.0309(12) Uani 1 1 d . . .
C8 C 0.2660(5) 0.4165(7) 0.1886(3) 0.0395(13) Uani 1 1 d . . .
C9 C 0.1802(5) 0.3135(7) 0.1555(3) 0.0389(14) Uani 1 1 d . . .
C10 C 0.1486(4) 0.1906(6) 0.2092(2) 0.0263(11) Uani 1 1 d . . .
C11 C 0.0557(3) 0.2817(5) 0.3899(2) 0.0205(9) Uani 1 1 d . . .
C12 C 0.0767(4) 0.4621(6) 0.4057(3) 0.0315(12) Uani 1 1 d . . .
C13 C 0.0221(4) 0.1932(7) 0.4544(3) 0.0313(12) Uani 1 1 d . . .
C14 C -0.0321(4) 0.2678(7) 0.3372(3) 0.0302(11) Uani 1 1 d . . .
C15 C 0.2649(3) -0.1690(5) 0.3365(2) 0.0205(10) Uani 1 1 d . . .
C16 C 0.3202(4) -0.1680(5) 0.2770(2) 0.0273(11) Uani 1 1 d . . .
C17 C 0.4161(4) -0.2441(6) 0.2755(3) 0.0352(12) Uani 1 1 d . . .
C18 C 0.4548(4) -0.3224(6) 0.3325(3) 0.0352(13) Uani 1 1 d . . .
C19 C 0.3982(4) -0.3264(5) 0.3908(3) 0.0312(12) Uani 1 1 d . . .
C20 C 0.3032(3) -0.2488(5) 0.3935(2) 0.0245(10) Uani 1 1 d . . .
N1 N 0.2754(3) 0.2245(4) 0.39336(17) 0.0211(8) Uani 1 1 d . . .
N6 N 0.1877(3) 0.2643(4) 0.27403(16) 0.0209(8) Uani 1 1 d . . .
P1 P 0.17006(8) 0.19135(13) 0.34960(5) 0.0170(2) Uani 1 1 d . . .
Se1 Se 0.12753(3) -0.07586(5) 0.34007(2) 0.02237(13) Uani 1 1 d . . .
I1 I 0.29805(2) -0.09871(4) 0.079092(15) 0.03012(12) Uani 1 1 d . . .
H2A H 0.255(3) 0.269(5) 0.493(2) 0.026(13) Uiso 1 1 d . . .
H2B H 0.245(3) 0.078(5) 0.477(2) 0.029(12) Uiso 1 1 d . . .
H3A H 0.427(4) 0.294(7) 0.490(3) 0.054(17) Uiso 1 1 d . . .
H3B H 0.409(4) 0.119(7) 0.516(3) 0.055(18) Uiso 1 1 d . . .
H4A H 0.517(4) 0.153(6) 0.415(2) 0.049(16) Uiso 1 1 d . . .
H4B H 0.436(4) 0.003(6) 0.412(2) 0.052(15) Uiso 1 1 d . . .
H5A H 0.408(3) 0.324(6) 0.360(2) 0.029(13) Uiso 1 1 d . . .
H5B H 0.375(3) 0.165(5) 0.323(2) 0.028(13) Uiso 1 1 d . . .
H7A H 0.283(3) 0.454(5) 0.294(2) 0.029(12) Uiso 1 1 d . . .
H7B H 0.168(4) 0.513(6) 0.264(2) 0.040(14) Uiso 1 1 d . . .
H8A H 0.334(4) 0.350(6) 0.190(3) 0.063(17) Uiso 1 1 d . . .
H8B H 0.269(3) 0.514(6) 0.168(2) 0.037(14) Uiso 1 1 d . . .
H9A H 0.128(4) 0.387(7) 0.145(3) 0.053(16) Uiso 1 1 d . . .
H9B H 0.202(3) 0.254(5) 0.118(2) 0.027(12) Uiso 1 1 d . . .
H10A H 0.070(4) 0.179(5) 0.209(2) 0.035(13) Uiso 1 1 d . . .
H10B H 0.184(3) 0.093(5) 0.2034(19) 0.019(11) Uiso 1 1 d . . .
H12A H 0.099(4) 0.522(6) 0.369(3) 0.054(17) Uiso 1 1 d . . .
H12B H 0.012(4) 0.516(5) 0.422(2) 0.035(13) Uiso 1 1 d . . .
H12C H 0.131(3) 0.479(5) 0.437(2) 0.016(11) Uiso 1 1 d . . .
H13A H -0.043(3) 0.242(5) 0.474(2) 0.035(13) Uiso 1 1 d . . .
H13B H 0.013(3) 0.071(6) 0.445(2) 0.036(13) Uiso 1 1 d . . .
H13C H 0.069(4) 0.211(6) 0.490(3) 0.045(16) Uiso 1 1 d . . .
H14A H -0.097(3) 0.310(5) 0.357(2) 0.027(12) Uiso 1 1 d . . .
H14B H -0.015(4) 0.328(6) 0.296(3) 0.043(15) Uiso 1 1 d . . .
H14C H -0.046(4) 0.153(7) 0.322(3) 0.059(17) Uiso 1 1 d . . .
H16 H 0.293(3) -0.124(5) 0.236(2) 0.016(11) Uiso 1 1 d . . .
H17 H 0.452(4) -0.245(6) 0.236(2) 0.041(15) Uiso 1 1 d . . .
H18 H 0.517(4) -0.364(6) 0.332(2) 0.045(15) Uiso 1 1 d . . .
H19 H 0.423(3) -0.369(5) 0.428(2) 0.031(14) Uiso 1 1 d . . .
H20 H 0.265(3) -0.247(5) 0.438(2) 0.030(12) Uiso 1 1 d . . .

loop_
_atom_site_aniso_label
_atom_site_aniso_U_11
_atom_site_aniso_U_22
_atom_site_aniso_U_33
_atom_site_aniso_U_23
_atom_site_aniso_U_13
_atom_site_aniso_U_12
C2 0.041(3) 0.035(3) 0.021(3) -0.003(2) -0.015(2) 0.003(3)
C3 0.049(4) 0.038(4) 0.060(4) 0.004(3) -0.027(3) 0.002(3)
C4 0.025(3) 0.024(3) 0.079(4) 0.002(3) -0.014(3) 0.001(2)
C5 0.019(3) 0.028(3) 0.049(4) -0.010(3) -0.001(2) -0.009(2)
C7 0.044(3) 0.022(3) 0.026(3) 0.002(2) -0.003(2) -0.014(2)
C8 0.053(4) 0.033(3) 0.034(3) 0.018(3) 0.012(3) 0.006(3)
C9 0.066(4) 0.030(3) 0.021(3) 0.003(2) 0.008(3) 0.018(3)
C10 0.038(3) 0.024(3) 0.017(2) -0.001(2) -0.003(2) 0.005(2)
C11 0.023(2) 0.021(2) 0.017(2) -0.0007(18) 0.0020(18) 0.0003(19)
C12 0.034(3) 0.025(3) 0.036(3) -0.007(2) 0.008(3) 0.006(2)
C13 0.032(3) 0.035(3) 0.027(3) 0.000(2) 0.011(2) 0.006(2)
C14 0.024(3) 0.033(3) 0.034(3) -0.003(2) -0.001(2) 0.006(2)
C15 0.022(2) 0.012(2) 0.028(2) -0.0025(18) 0.000(2) -0.0040(17)
C16 0.037(3) 0.023(3) 0.022(3) 0.004(2) 0.001(2) 0.004(2)
C17 0.032(3) 0.030(3) 0.043(3) 0.002(3) 0.010(3) -0.001(2)
C18 0.017(3) 0.024(3) 0.064(4) 0.005(3) -0.008(3) 0.000(2)
C19 0.038(3) 0.015(2) 0.040(3) 0.002(2) -0.017(3) -0.005(2)
C20 0.030(3) 0.018(2) 0.025(3) 0.002(2) -0.004(2) -0.005(2)
N1 0.022(2) 0.0185(19) 0.0222(19) 0.0005(15) -0.0044(16) -0.0007(15)
N6 0.031(2) 0.021(2) 0.0107(17) -0.0013(15) 0.0029(15) -0.0073(16)
P1 0.0199(6) 0.0152(6) 0.0160(6) -0.0017(4) -0.0002(5) -0.0018(5)
Se1 0.0219(2) 0.0170(2) 0.0282(3) -0.0019(2) -0.00046(19) -0.00287(19)
I1 0.0335(2) 0.03419(19) 0.02290(17) 0.00073(14) 0.00555(13) 0.00519(15)

loop_
_atom_type_symbol
_atom_type_description
_atom_type_scat_dispersion_real
_atom_type_scat_dispersion_imag
_atom_type_scat_source
C C 0.0033 0.0016 'International Tables Vol C Tables 4.2.6.8 and 6.1.1.4'
H H 0 0 'International Tables Vol C Tables 4.2.6.8 and 6.1.1.4'
N N 0.0061 0.0033 'International Tables Vol C Tables 4.2.6.8 and 6.1.1.4'
P P 0.1023 0.0942 'International Tables Vol C Tables 4.2.6.8 and 6.1.1.4'
Se Se -0.0929 2.2259 'International Tables Vol C Tables 4.2.6.8 and 6.1.1.4'
I I -0.4742 1.8119 'International Tables Vol C Tables 4.2.6.8 and 6.1.1.4'

loop_
_geom_angle_atom_site_label_1
_geom_angle_atom_site_label_2
_geom_angle_atom_site_label_3
_geom_angle
_geom_angle_site_symmetry_1
_geom_angle_site_symmetry_3
_geom_angle_publ_flag
N1 C2 C3 102.9(4) . . ?
N1 C2 H2A 113(3) . . ?
C3 C2 H2A 107(3) . . ?
N1 C2 H2B 108(2) . . ?
C3 C2 H2B 114(2) . . ?
H2A C2 H2B 111(4) . . ?
C4 C3 C2 104.4(5) . . ?
C4 C3 H3A 106(3) . . ?
C2 C3 H3A 113(3) . . ?
C4 C3 H3B 113(3) . . ?
C2 C3 H3B 106(4) . . ?
H3A C3 H3B 114(5) . . ?
C5 C4 C3 102.7(4) . . ?
C5 C4 H4A 113(3) . . ?
C3 C4 H4A 111(3) . . ?
C5 C4 H4B 111(3) . . ?
C3 C4 H4B 110(3) . . ?
H4A C4 H4B 109(4) . . ?
C4 C5 N1 104.2(4) . . ?
C4 C5 H5A 108(3) . . ?
N1 C5 H5A 109(3) . . ?
C4 C5 H5B 116(3) . . ?
N1 C5 H5B 107(3) . . ?
H5A C5 H5B 112(4) . . ?
N6 C7 C8 102.3(4) . . ?
N6 C7 H7A 108(2) . . ?
C8 C7 H7A 115(3) . . ?
N6 C7 H7B 107(3) . . ?
C8 C7 H7B 112(3) . . ?
H7A C7 H7B 112(4) . . ?
C7 C8 C9 102.3(4) . . ?
C7 C8 H8A 108(3) . . ?
C9 C8 H8A 109(3) . . ?
C7 C8 H8B 112(3) . . ?
C9 C8 H8B 110(3) . . ?
H8A C8 H8B 116(4) . . ?
C10 C9 C8 105.5(4) . . ?
C10 C9 H9A 112(3) . . ?
C8 C9 H9A 105(3) . . ?
C10 C9 H9B 108(3) . . ?
C8 C9 H9B 114(3) . . ?
H9A C9 H9B 113(4) . . ?
N6 C10 C9 104.0(4) . . ?
N6 C10 H10A 111(2) . . ?
C9 C10 H10A 110(2) . . ?
N6 C10 H10B 107(2) . . ?
C9 C10 H10B 110(2) . . ?
H10A C10 H10B 114(3) . . ?
C14 C11 C12 109.7(4) . . ?
C14 C11 C13 108.3(4) . . ?
C12 C11 C13 109.6(4) . . ?
C14 C11 P1 105.3(3) . . ?
C12 C11 P1 109.5(3) . . ?
C13 C11 P1 114.2(3) . . ?
C11 C12 H12A 114(3) . . ?
C11 C12 H12B 110(3) . . ?
H12A C12 H12B 107(4) . . ?
C11 C12 H12C 114(2) . . ?
H12A C12 H12C 101(4) . . ?
H12B C12 H12C 110(4) . . ?
C11 C13 H13A 112(2) . . ?
C11 C13 H13B 110(3) . . ?
H13A C13 H13B 111(4) . . ?
C11 C13 H13C 111(3) . . ?
H13A C13 H13C 101(4) . . ?
H13B C13 H13C 111(4) . . ?
C11 C14 H14A 109(2) . . ?
C11 C14 H14B 110(3) . . ?
H14A C14 H14B 111(4) . . ?
C11 C14 H14C 114(3) . . ?
H14A C14 H14C 107(4) . . ?
H14B C14 H14C 106(4) . . ?
C20 C15 C16 120.8(4) . . ?
C20 C15 Se1 118.0(3) . . ?
C16 C15 Se1 121.0(3) . . ?
C17 C16 C15 119.3(5) . . ?
C17 C16 H16 118(2) . . ?
C15 C16 H16 123(2) . . ?
C18 C17 C16 120.0(5) . . ?
C18 C17 H17 121(3) . . ?
C16 C17 H17 119(3) . . ?
C19 C18 C17 120.4(5) . . ?
C19 C18 H18 121(3) . . ?
C17 C18 H18 119(3) . . ?
C18 C19 C20 120.4(5) . . ?
C18 C19 H19 122(3) . . ?
C20 C19 H19 117(3) . . ?
C19 C20 C15 119.2(4) . . ?
C19 C20 H20 119(2) . . ?
C15 C20 H20 122(2) . . ?
C5 N1 C2 109.5(4) . . ?
C5 N1 P1 123.2(3) . . ?
C2 N1 P1 121.7(3) . . ?
C10 N6 C7 109.3(3) . . ?
C10 N6 P1 126.0(3) . . ?
C7 N6 P1 123.8(3) . . ?
N1 P1 N6 107.39(18) . . ?
N1 P1 C11 111.86(18) . . ?
N6 P1 C11 112.10(19) . . ?
N1 P1 Se1 113.97(13) . . ?
N6 P1 Se1 108.37(13) . . ?
C11 P1 Se1 103.19(14) . . ?
C15 Se1 P1 99.35(12) . . ?

loop_
_geom_bond_atom_site_label_1
_geom_bond_atom_site_label_2
_geom_bond_distance
_geom_bond_site_symmetry_2
_geom_bond_publ_flag
C2 N1 1.501(6) . ?
C2 C3 1.522(7) . ?
C2 H2A 0.89(4) . ?
C2 H2B 1.05(4) . ?
C3 C4 1.518(8) . ?
C3 H3A 0.95(5) . ?
C3 H3B 0.89(5) . ?
C4 C5 1.496(7) . ?
C4 H4A 0.94(5) . ?
C4 H4B 1.03(5) . ?
C5 N1 1.499(6) . ?
C5 H5A 0.95(4) . ?
C5 H5B 0.92(4) . ?
C7 N6 1.497(5) . ?
C7 C8 1.507(7) . ?
C7 H7A 0.96(4) . ?
C7 H7B 1.04(5) . ?
C8 C9 1.526(8) . ?
C8 H8A 1.04(5) . ?
C8 H8B 0.90(5) . ?
C9 C10 1.521(7) . ?
C9 H9A 0.92(5) . ?
C9 H9B 0.94(4) . ?
C10 N6 1.493(5) . ?
C10 H10A 1.02(5) . ?
C10 H10B 0.92(4) . ?
C11 C14 1.528(6) . ?
C11 C12 1.528(6) . ?
C11 C13 1.535(6) . ?
C11 P1 1.842(4) . ?
C12 H12A 0.93(5) . ?
C12 H12B 1.00(5) . ?
C12 H12C 0.94(4) . ?
C13 H13A 1.01(5) . ?
C13 H13B 1.02(5) . ?
C13 H13C 0.93(5) . ?
C14 H14A 1.00(4) . ?
C14 H14B 0.98(5) . ?
C14 H14C 1.00(5) . ?
C15 C20 1.383(6) . ?
C15 C16 1.386(6) . ?
C15 Se1 1.929(4) . ?
C16 C17 1.385(6) . ?
C16 H16 0.95(4) . ?
C17 C18 1.380(7) . ?
C17 H17 0.92(5) . ?
C18 C19 1.375(7) . ?
C18 H18 0.87(5) . ?
C19 C20 1.381(6) . ?
C19 H19 0.87(4) . ?
C20 H20 1.02(4) . ?
N1 P1 1.619(3) . ?
N6 P1 1.626(3) . ?
P1 Se1 2.2556(11) . ?

loop_
_cod_related_entry_id
_cod_related_entry_database
_cod_related_entry_code
1 ChemSpider 21118878
